data_1512091
loop_
_publ_author_name
'Kise, Naoki'
'Sueyoshi, Akinori'
'Takeuchi, Shin-Ichirou'
'Sakurai, Toshihiko'

_publ_section_title
;
 Electroreductive intermolecular coupling of 3-methoxycarbonylindoles with
 ketones.
;
_journal_issue 11
_journal_name_full 'Organic letters'
_journal_page_first 2746
_journal_page_last 2749
_journal_paper_doi 10.1021/ol4010799
_journal_volume 15
_journal_year 2013
_chemical_formula_moiety 'C28 H29 N O5'
_chemical_formula_sum 'C28 H29 N O5'
_chemical_formula_weight 459.52
_chemical_melting_point 464.5(5)
_chemical_name_systematic
; 
(2R*,3R*)-1-tert-butyl 3-methyl 2-(hydroxydiphenylmethyl)indoline-
1,3-dicarboxylate
;
_space_group_IT_number 14
_symmetry_cell_setting monoclinic
_symmetry_space_group_name_Hall '-P 2ybc'
_symmetry_space_group_name_H-M 'P 1 21/c 1'
_atom_sites_solution_hydrogens geom
_atom_sites_solution_primary direct
_atom_sites_solution_secondary difmap
_audit_creation_method SHELXL-97
_cell_angle_alpha 90.00
_cell_angle_beta 94.72(3)
_cell_angle_gamma 90.00
_cell_formula_units_Z 4
_cell_length_a 9.528(6)
_cell_length_b 9.517(5)
_cell_length_c 25.510(12)
_cell_measurement_temperature 298(2)
_cell_volume 2305(2)
_computing_cell_refinement PROCESS-AUTO
_computing_data_collection PROCESS-AUTO
_computing_data_reduction PROCESS-AUTO
_computing_publication_material yadokari-XG
_computing_structure_refinement 'SHELXL-97 (Sheldrick, 1997)'
_computing_structure_solution 'SHELXS-97 (Sheldrick, 1990)'
_diffrn_ambient_temperature 298(2)
_diffrn_detector_area_resol_mean 10.00
_diffrn_measured_fraction_theta_full 0.996
_diffrn_measured_fraction_theta_max 0.996
_diffrn_measurement_device_type 'Rigaku RAXIS-RAPID'
_diffrn_measurement_method \w
_diffrn_radiation_monochromator graphite
_diffrn_radiation_source 'fine-focus sealed tube'
_diffrn_radiation_type MoK\a
_diffrn_radiation_wavelength 0.71075
_diffrn_reflns_av_R_equivalents 0.0380
_diffrn_reflns_av_sigmaI/netI 0.0361
_diffrn_reflns_limit_h_max 12
_diffrn_reflns_limit_h_min -12
_diffrn_reflns_limit_k_max 12
_diffrn_reflns_limit_k_min -11
_diffrn_reflns_limit_l_max 33
_diffrn_reflns_limit_l_min -31
_diffrn_reflns_number 18411
_diffrn_reflns_theta_full 27.49
_diffrn_reflns_theta_max 27.49
_diffrn_reflns_theta_min 3.09
_exptl_absorpt_coefficient_mu 0.091
_exptl_absorpt_correction_T_max 0.9733
_exptl_absorpt_correction_T_min 0.9561
_exptl_absorpt_correction_type multi-scan
_exptl_absorpt_process_details
;
    Higashi, T. (1995). Program for Absorption Correction.
    Rigaku Corporation, Tokyo, Japan.
;
_exptl_crystal_colour colorless
_exptl_crystal_density_diffrn 1.324
_exptl_crystal_density_method 'not measured'
_exptl_crystal_description block
_exptl_crystal_F_000 976
_exptl_crystal_size_max 0.50
_exptl_crystal_size_mid 0.40
_exptl_crystal_size_min 0.30
_refine_diff_density_max 0.228
_refine_diff_density_min -0.258
_refine_diff_density_rms 0.037
_refine_ls_extinction_method none
_refine_ls_goodness_of_fit_ref 1.045
_refine_ls_hydrogen_treatment refall
_refine_ls_matrix_type full
_refine_ls_number_parameters 312
_refine_ls_number_reflns 5290
_refine_ls_number_restraints 0
_refine_ls_restrained_S_all 1.045
_refine_ls_R_factor_all 0.0767
_refine_ls_R_factor_gt 0.0465
_refine_ls_shift/su_max 0.001
_refine_ls_shift/su_mean 0.000
_refine_ls_structure_factor_coef Fsqd
_refine_ls_weighting_details 'calc w=1/[\s^2^(Fo^2^)+(0.0633P)^2^+0.1268P] where P=(Fo^2^+2Fc^2^)/3'
_refine_ls_weighting_scheme calc
_refine_ls_wR_factor_gt 0.1107
_refine_ls_wR_factor_ref 0.1206
_reflns_number_gt 3579
_reflns_number_total 5290
_reflns_threshold_expression >2sigma(I)
_cod_data_source_file ol4010799_si_003.cif
_cod_data_source_block trans-4b
_cod_depositor_comments
;
The following automatic conversions were performed:

'_chemical_melting_point' value '464-465' was changed to '464.5(5)' -
the average value was taken and precision was estimated.

Automatic conversion script
Id: cif_fix_values 1891 2012-01-12 08:04:46Z andrius 
;
_cod_original_sg_symbol_H-M 'P 21/c'
_cod_database_code 1512091

loop_
_symmetry_equiv_pos_as_xyz
'x, y, z'
'-x, y+1/2, -z+1/2'
'-x, -y, -z'
'x, -y-1/2, z-1/2'

loop_
_atom_site_label
_atom_site_type_symbol
_atom_site_fract_x
_atom_site_fract_y
_atom_site_fract_z
_atom_site_U_iso_or_equiv
_atom_site_adp_type
_atom_site_occupancy
_atom_site_symmetry_multiplicity
_atom_site_calc_flag
_atom_site_refinement_flags
N1 N 0.66681(12) 0.15067(12) 0.60706(4) 0.0325(3) Uani 1 1 d .
C1 C 0.73230(15) 0.09768(15) 0.65240(5) 0.0346(3) Uani 1 1 d .
O1 O 0.69810(12) 0.12548(12) 0.69539(4) 0.0445(3) Uani 1 1 d .
O2 O 0.83335(10) 0.01267(11) 0.64164(4) 0.0391(3) Uani 1 1 d .
C2 C 0.91810(16) -0.05341(17) 0.68550(6) 0.0408(4) Uani 1 1 d .
C3 C 0.98750(19) 0.0550(2) 0.72077(7) 0.0599(5) Uani 1 1 d .
H1 H 1.0360 0.1209 0.7002 0.090 Uiso 1 1 calc R
H2 H 1.0537 0.0106 0.7459 0.090 Uiso 1 1 calc R
H3 H 0.9176 0.1035 0.7389 0.090 Uiso 1 1 calc R
C4 C 0.8285(2) -0.1509(2) 0.71386(7) 0.0583(5) Uani 1 1 d .
H4 H 0.7539 -0.0989 0.7280 0.087 Uiso 1 1 calc R
H5 H 0.8848 -0.1957 0.7420 0.087 Uiso 1 1 calc R
H6 H 0.7890 -0.2209 0.6899 0.087 Uiso 1 1 calc R
C5 C 1.0238(2) -0.1309(2) 0.65657(7) 0.0588(5) Uani 1 1 d .
H7 H 0.9760 -0.1940 0.6317 0.088 Uiso 1 1 calc R
H8 H 1.0849 -0.1835 0.6811 0.088 Uiso 1 1 calc R
H9 H 1.0784 -0.0652 0.6382 0.088 Uiso 1 1 calc R
C6 C 0.55619(14) 0.25208(15) 0.61163(5) 0.0321(3) Uani 1 1 d .
H10 H 0.5698 0.3001 0.6456 0.038 Uiso 1 1 calc R
C7 C 0.41289(15) 0.18271(16) 0.60602(5) 0.0340(3) Uani 1 1 d .
O3 O 0.39963(12) 0.13064(12) 0.55339(4) 0.0430(3) Uani 1 1 d .
H11 H 0.3581 0.0551 0.5526 0.064 Uiso 1 1 calc R
C8 C 0.29910(16) 0.28804(16) 0.61236(6) 0.0385(3) Uani 1 1 d .
C9 C 0.31630(18) 0.40349(18) 0.64377(7) 0.0487(4) Uani 1 1 d .
H12 H 0.4043 0.4220 0.6609 0.058 Uiso 1 1 calc R
C10 C 0.2076(2) 0.4921(2) 0.65061(8) 0.0584(5) Uani 1 1 d .
H13 H 0.2215 0.5704 0.6722 0.070 Uiso 1 1 calc R
C11 C 0.0806(2) 0.4664(2) 0.62615(9) 0.0685(6) Uani 1 1 d .
H14 H 0.0055 0.5261 0.6310 0.082 Uiso 1 1 calc R
C12 C 0.0621(2) 0.3539(2) 0.59447(10) 0.0790(7) Uani 1 1 d .
H15 H -0.0260 0.3366 0.5772 0.095 Uiso 1 1 calc R
C13 C 0.17001(18) 0.2658(2) 0.58741(8) 0.0623(5) Uani 1 1 d .
H16 H 0.1555 0.1889 0.5651 0.075 Uiso 1 1 calc R
C14 C 0.40572(15) 0.06530(16) 0.64567(6) 0.0375(3) Uani 1 1 d .
C15 C 0.36969(17) 0.0889(2) 0.69641(6) 0.0477(4) Uani 1 1 d .
H17 H 0.3450 0.1792 0.7062 0.057 Uiso 1 1 calc R
C16 C 0.36958(19) -0.0170(3) 0.73243(7) 0.0610(5) Uani 1 1 d .
H18 H 0.3452 0.0011 0.7663 0.073 Uiso 1 1 calc R
C17 C 0.4049(2) -0.1478(2) 0.71866(8) 0.0666(6) Uani 1 1 d .
H19 H 0.4053 -0.2206 0.7430 0.080 Uiso 1 1 calc R
C18 C 0.4404(2) -0.1729(2) 0.66875(8) 0.0638(5) Uani 1 1 d .
H20 H 0.4644 -0.2636 0.6592 0.077 Uiso 1 1 calc R
C19 C 0.44129(19) -0.06726(18) 0.63254(7) 0.0503(4) Uani 1 1 d .
H21 H 0.4664 -0.0863 0.5988 0.060 Uiso 1 1 calc R
C20 C 0.57478(15) 0.35611(15) 0.56724(5) 0.0328(3) Uani 1 1 d .
H22 H 0.4837 0.3760 0.5480 0.039 Uiso 1 1 calc R
C21 C 0.64186(16) 0.48817(16) 0.58665(6) 0.0376(3) Uani 1 1 d .
O4 O 0.69741(16) 0.50767(14) 0.62919(5) 0.0698(4) Uani 1 1 d .
O5 O 0.63575(14) 0.58169(12) 0.54884(4) 0.0547(3) Uani 1 1 d .
C22 C 0.7072(3) 0.7096(2) 0.55979(8) 0.0706(6) Uani 1 1 d .
H23 H 0.6843 0.7444 0.5934 0.106 Uiso 1 1 calc R
H24 H 0.6789 0.7770 0.5330 0.106 Uiso 1 1 calc R
H25 H 0.8069 0.6943 0.5605 0.106 Uiso 1 1 calc R
C23 C 0.66916(15) 0.28131(15) 0.53240(5) 0.0335(3) Uani 1 1 d .
C24 C 0.70778(17) 0.31795(17) 0.48357(6) 0.0430(4) Uani 1 1 d .
H26 H 0.6722 0.3991 0.4671 0.052 Uiso 1 1 calc R
C25 C 0.79886(18) 0.23385(19) 0.45966(6) 0.0479(4) Uani 1 1 d .
H27 H 0.8268 0.2572 0.4267 0.057 Uiso 1 1 calc R
C26 C 0.84815(17) 0.11606(18) 0.48432(6) 0.0443(4) Uani 1 1 d .
H28 H 0.9097 0.0586 0.4676 0.053 Uiso 1 1 calc R
C27 C 0.81040(16) 0.07821(16) 0.53334(6) 0.0370(3) Uani 1 1 d .
H29 H 0.8452 -0.0035 0.5496 0.044 Uiso 1 1 calc R
C28 C 0.72091(14) 0.16352(15) 0.55730(5) 0.0313(3) Uani 1 1 d .

loop_
_atom_site_aniso_label
_atom_site_aniso_U_11
_atom_site_aniso_U_22
_atom_site_aniso_U_33
_atom_site_aniso_U_23
_atom_site_aniso_U_13
_atom_site_aniso_U_12
N1 0.0315(6) 0.0341(7) 0.0326(6) 0.0040(5) 0.0065(5) 0.0064(5)
C1 0.0324(8) 0.0360(8) 0.0355(8) 0.0004(6) 0.0039(6) 0.0027(6)
O1 0.0450(6) 0.0538(7) 0.0352(6) 0.0011(5) 0.0065(5) 0.0157(5)
O2 0.0383(6) 0.0440(6) 0.0352(5) 0.0021(4) 0.0028(4) 0.0160(5)
C2 0.0386(8) 0.0460(9) 0.0365(8) 0.0018(6) -0.0039(6) 0.0117(7)
C3 0.0446(10) 0.0745(13) 0.0590(11) -0.0171(9) -0.0057(8) 0.0010(9)
C4 0.0648(12) 0.0524(11) 0.0571(11) 0.0156(8) 0.0021(9) 0.0082(9)
C5 0.0505(11) 0.0668(13) 0.0577(11) -0.0069(9) -0.0046(8) 0.0268(9)
C6 0.0302(7) 0.0312(8) 0.0352(7) 0.0020(6) 0.0050(6) 0.0055(6)
C7 0.0307(7) 0.0372(8) 0.0342(7) 0.0015(6) 0.0029(6) 0.0016(6)
O3 0.0468(7) 0.0428(7) 0.0390(6) -0.0011(4) 0.0015(5) -0.0058(5)
C8 0.0321(8) 0.0381(8) 0.0458(8) 0.0077(7) 0.0056(6) 0.0029(7)
C9 0.0357(9) 0.0515(10) 0.0594(10) -0.0047(8) 0.0066(7) 0.0074(8)
C10 0.0504(11) 0.0502(11) 0.0764(12) -0.0049(9) 0.0165(9) 0.0092(9)
C11 0.0411(11) 0.0564(12) 0.1097(17) 0.0092(12) 0.0160(11) 0.0170(9)
C12 0.0337(10) 0.0702(15) 0.130(2) -0.0053(14) -0.0093(11) 0.0100(10)
C13 0.0380(10) 0.0517(11) 0.0951(15) -0.0075(10) -0.0081(9) 0.0034(8)
C14 0.0291(7) 0.0407(9) 0.0428(8) 0.0059(6) 0.0035(6) -0.0020(6)
C15 0.0368(9) 0.0605(11) 0.0464(9) 0.0083(8) 0.0065(7) 0.0029(8)
C16 0.0436(10) 0.0892(16) 0.0505(10) 0.0242(10) 0.0061(8) -0.0012(10)
C17 0.0482(11) 0.0725(15) 0.0780(14) 0.0403(11) -0.0005(10) -0.0096(10)
C18 0.0625(13) 0.0419(10) 0.0862(14) 0.0168(10) 0.0018(10) -0.0034(9)
C19 0.0515(10) 0.0421(10) 0.0575(10) 0.0060(8) 0.0062(8) -0.0005(8)
C20 0.0303(7) 0.0322(8) 0.0359(7) 0.0032(6) 0.0028(6) 0.0032(6)
C21 0.0400(8) 0.0364(8) 0.0367(8) 0.0023(6) 0.0046(6) 0.0050(7)
O4 0.1054(11) 0.0558(8) 0.0453(7) 0.0056(6) -0.0121(7) -0.0254(8)
O5 0.0748(9) 0.0363(6) 0.0502(7) 0.0097(5) -0.0114(6) -0.0111(6)
C22 0.0999(17) 0.0408(11) 0.0683(12) 0.0097(9) -0.0096(11) -0.0216(11)
C23 0.0326(8) 0.0328(8) 0.0351(7) 0.0000(6) 0.0026(6) 0.0017(6)
C24 0.0478(9) 0.0433(9) 0.0386(8) 0.0089(7) 0.0071(7) 0.0076(7)
C25 0.0549(10) 0.0542(11) 0.0363(8) 0.0049(7) 0.0144(7) 0.0071(8)
C26 0.0467(9) 0.0461(10) 0.0413(9) -0.0041(7) 0.0114(7) 0.0086(8)
C27 0.0393(8) 0.0338(8) 0.0384(8) -0.0008(6) 0.0056(6) 0.0059(6)
C28 0.0297(7) 0.0315(8) 0.0329(7) 0.0006(6) 0.0032(6) -0.0012(6)

loop_
_atom_type_symbol
_atom_type_description
_atom_type_scat_dispersion_real
_atom_type_scat_dispersion_imag
_atom_type_scat_source
C C 0.0033 0.0016 'International Tables Vol C Tables 4.2.6.8 and 6.1.1.4'
H H 0.0000 0.0000 'International Tables Vol C Tables 4.2.6.8 and 6.1.1.4'
N N 0.0061 0.0033 'International Tables Vol C Tables 4.2.6.8 and 6.1.1.4'
O O 0.0106 0.0060 'International Tables Vol C Tables 4.2.6.8 and 6.1.1.4'

loop_
_geom_angle_atom_site_label_1
_geom_angle_atom_site_label_2
_geom_angle_atom_site_label_3
_geom_angle
C1 N1 C28 128.15(12)
C1 N1 C6 117.74(12)
C28 N1 C6 109.74(11)
O1 C1 O2 126.18(13)
O1 C1 N1 123.63(13)
O2 C1 N1 110.18(12)
C1 O2 C2 118.38(11)
O2 C2 C3 110.69(14)
O2 C2 C4 109.65(14)
C3 C2 C4 112.49(15)
O2 C2 C5 100.75(12)
C3 C2 C5 110.97(15)
C4 C2 C5 111.69(16)
C2 C3 H1 109.5
C2 C3 H2 109.5
H1 C3 H2 109.5
C2 C3 H3 109.5
H1 C3 H3 109.5
H2 C3 H3 109.5
C2 C4 H4 109.5
C2 C4 H5 109.5
H4 C4 H5 109.5
C2 C4 H6 109.5
H4 C4 H6 109.5
H5 C4 H6 109.5
C2 C5 H7 109.5
C2 C5 H8 109.5
H7 C5 H8 109.5
C2 C5 H9 109.5
H7 C5 H9 109.5
H8 C5 H9 109.5
N1 C6 C7 111.14(12)
N1 C6 C20 104.14(11)
C7 C6 C20 111.85(12)
N1 C6 H10 109.9
C7 C6 H10 109.9
C20 C6 H10 109.9
O3 C7 C8 109.01(12)
O3 C7 C14 111.54(13)
C8 C7 C14 110.48(12)
O3 C7 C6 104.46(11)
C8 C7 C6 110.74(13)
C14 C7 C6 110.45(12)
C7 O3 H11 109.5
C13 C8 C9 117.60(15)
C13 C8 C7 118.89(16)
C9 C8 C7 123.46(15)
C10 C9 C8 121.38(17)
C10 C9 H12 119.3
C8 C9 H12 119.3
C11 C10 C9 119.80(19)
C11 C10 H13 120.1
C9 C10 H13 120.1
C10 C11 C12 119.62(18)
C10 C11 H14 120.2
C12 C11 H14 120.2
C11 C12 C13 120.8(2)
C11 C12 H15 119.6
C13 C12 H15 119.6
C12 C13 C8 120.8(2)
C12 C13 H16 119.6
C8 C13 H16 119.6
C19 C14 C15 117.93(15)
C19 C14 C7 119.76(14)
C15 C14 C7 122.24(15)
C16 C15 C14 121.56(18)
C16 C15 H17 119.2
C14 C15 H17 119.2
C17 C16 C15 119.64(18)
C17 C16 H18 120.2
C15 C16 H18 120.2
C16 C17 C18 119.54(17)
C16 C17 H19 120.2
C18 C17 H19 120.2
C17 C18 C19 121.2(2)
C17 C18 H20 119.4
C19 C18 H20 119.4
C14 C19 C18 120.17(17)
C14 C19 H21 119.9
C18 C19 H21 119.9
C21 C20 C23 109.85(12)
C21 C20 C6 112.14(12)
C23 C20 C6 104.15(12)
C21 C20 H22 110.2
C23 C20 H22 110.2
C6 C20 H22 110.2
O4 C21 O5 123.95(15)
O4 C21 C20 126.17(14)
O5 C21 C20 109.84(13)
C21 O5 C22 116.67(14)
O5 C22 H23 109.5
O5 C22 H24 109.5
H23 C22 H24 109.5
O5 C22 H25 109.5
H23 C22 H25 109.5
H24 C22 H25 109.5
C28 C23 C24 121.26(14)
C28 C23 C20 109.10(12)
C24 C23 C20 129.61(14)
C25 C24 C23 119.06(15)
C25 C24 H26 120.5
C23 C24 H26 120.5
C26 C25 C24 119.30(15)
C26 C25 H27 120.4
C24 C25 H27 120.4
C25 C26 C27 122.22(14)
C25 C26 H28 118.9
C27 C26 H28 118.9
C28 C27 C26 118.22(14)
C28 C27 H29 120.9
C26 C27 H29 120.9
C27 C28 C23 119.93(13)
C27 C28 N1 129.86(13)
C23 C28 N1 110.21(12)

loop_
_geom_bond_atom_site_label_1
_geom_bond_atom_site_label_2
_geom_bond_distance
N1 C1 1.3648(19)
N1 C28 1.4141(18)
N1 C6 1.4409(18)
C1 O1 1.1991(17)
C1 O2 1.3040(18)
O2 C2 1.4665(18)
C2 C3 1.488(2)
C2 C4 1.488(2)
C2 C5 1.492(2)
C3 H1 0.9600
C3 H2 0.9600
C3 H3 0.9600
C4 H4 0.9600
C4 H5 0.9600
C4 H6 0.9600
C5 H7 0.9600
C5 H8 0.9600
C5 H9 0.9600
C6 C7 1.513(2)
C6 C20 1.525(2)
C6 H10 0.9800
C7 O3 1.4270(18)
C7 C8 1.495(2)
C7 C14 1.513(2)
O3 H11 0.8200
C8 C13 1.354(2)
C8 C9 1.362(2)
C9 C10 1.358(2)
C9 H12 0.9300
C10 C11 1.338(3)
C10 H13 0.9300
C11 C12 1.344(3)
C11 H14 0.9300
C12 C13 1.350(3)
C12 H15 0.9300
C13 H16 0.9300
C14 C19 1.356(2)
C14 C15 1.385(2)
C15 C16 1.364(2)
C15 H17 0.9300
C16 C17 1.343(3)
C16 H18 0.9300
C17 C18 1.365(3)
C17 H19 0.9300
C18 C19 1.366(3)
C18 H20 0.9300
C19 H21 0.9300
C20 C21 1.477(2)
C20 C23 1.496(2)
C20 H22 0.9800
C21 O4 1.1820(18)
C21 O5 1.3103(18)
O5 C22 1.411(2)
C22 H23 0.9600
C22 H24 0.9600
C22 H25 0.9600
C23 C28 1.361(2)
C23 C24 1.373(2)
C24 C25 1.361(2)
C24 H26 0.9300
C25 C26 1.351(2)
C25 H27 0.9300
C26 C27 1.377(2)
C26 H28 0.9300
C27 C28 1.359(2)
C27 H29 0.9300

loop_
_geom_torsion_atom_site_label_1
_geom_torsion_atom_site_label_2
_geom_torsion_atom_site_label_3
_geom_torsion_atom_site_label_4
_geom_torsion
C28 N1 C1 O1 157.84(14)
C6 N1 C1 O1 3.9(2)
C28 N1 C1 O2 -23.2(2)
C6 N1 C1 O2 -177.17(12)
O1 C1 O2 C2 -2.1(2)
N1 C1 O2 C2 179.00(12)
C1 O2 C2 C3 -58.80(18)
C1 O2 C2 C4 65.89(18)
C1 O2 C2 C5 -176.25(14)
C1 N1 C6 C7 -96.76(15)
C28 N1 C6 C7 104.78(13)
C1 N1 C6 C20 142.66(13)
C28 N1 C6 C20 -15.81(15)
N1 C6 C7 O3 -64.41(14)
C20 C6 C7 O3 51.51(14)
N1 C6 C7 C8 178.37(11)
C20 C6 C7 C8 -65.71(15)
N1 C6 C7 C14 55.65(15)
C20 C6 C7 C14 171.57(12)
O3 C7 C8 C13 37.07(19)
C14 C7 C8 C13 -85.84(18)
C6 C7 C8 C13 151.46(15)
O3 C7 C8 C9 -145.65(15)
C14 C7 C8 C9 91.44(18)
C6 C7 C8 C9 -31.3(2)
C13 C8 C9 C10 1.1(3)
C7 C8 C9 C10 -176.24(15)
C8 C9 C10 C11 0.0(3)
C9 C10 C11 C12 -0.8(3)
C10 C11 C12 C13 0.6(4)
C11 C12 C13 C8 0.5(4)
C9 C8 C13 C12 -1.3(3)
C7 C8 C13 C12 176.15(19)
O3 C7 C14 C19 24.7(2)
C8 C7 C14 C19 146.15(16)
C6 C7 C14 C19 -90.98(17)
O3 C7 C14 C15 -158.22(14)
C8 C7 C14 C15 -36.80(19)
C6 C7 C14 C15 86.07(17)
C19 C14 C15 C16 0.0(2)
C7 C14 C15 C16 -177.12(15)
C14 C15 C16 C17 -0.1(3)
C15 C16 C17 C18 -0.1(3)
C16 C17 C18 C19 0.3(3)
C15 C14 C19 C18 0.3(3)
C7 C14 C19 C18 177.45(16)
C17 C18 C19 C14 -0.4(3)
N1 C6 C20 C21 -103.24(14)
C7 C6 C20 C21 136.65(12)
N1 C6 C20 C23 15.48(14)
C7 C6 C20 C23 -104.63(13)
C23 C20 C21 O4 -103.26(19)
C6 C20 C21 O4 12.0(2)
C23 C20 C21 O5 74.47(16)
C6 C20 C21 O5 -170.23(12)
O4 C21 O5 C22 3.5(3)
C20 C21 O5 C22 -174.26(15)
C21 C20 C23 C28 109.94(14)
C6 C20 C23 C28 -10.33(16)
C21 C20 C23 C24 -68.2(2)
C6 C20 C23 C24 171.54(15)
C28 C23 C24 C25 0.5(2)
C20 C23 C24 C25 178.40(16)
C23 C24 C25 C26 0.5(3)
C24 C25 C26 C27 -0.6(3)
C25 C26 C27 C28 -0.3(3)
C26 C27 C28 C23 1.2(2)
C26 C27 C28 N1 -179.35(14)
C24 C23 C28 C27 -1.3(2)
C20 C23 C28 C27 -179.65(13)
C24 C23 C28 N1 179.12(14)
C20 C23 C28 N1 0.81(16)
C1 N1 C28 C27 34.8(2)
C6 N1 C28 C27 -169.56(15)
C1 N1 C28 C23 -145.67(14)
C6 N1 C28 C23 9.92(16)
